data_7027544
loop_
_publ_author_name
'Yu. Kukushkin, Vadim'
'Ilichev, Igor V.'
'Wagner, Gabriele'
'Fra\'usto da Silva, Jo\~ao J. R.'
'Pombeiro, Armando J. L.'

_publ_section_title
;
 Rhodium(III)-mediated oxime--nitrile coupling giving chelated
 iminoacylated species&#x200A;&#x2020;
;
_journal_issue 17
_journal_name_full 'Journal of the Chemical Society, Dalton Transactions'
_journal_page_first 3047
_journal_paper_doi 10.1039/a903844b
_journal_year 1999
_chemical_formula_sum 'C15 H24 Cl3 N3 O3 Rh'
_chemical_formula_weight 503.64
_chemical_name_systematic
; 
 ? 
;
_space_group_IT_number 14
_symmetry_space_group_name_Hall '-P 2ybc'
_symmetry_space_group_name_H-M 'P 1 21/c 1'
_atom_sites_solution_hydrogens geom
_atom_sites_solution_primary direct
_atom_sites_solution_secondary difmap
_audit_creation_method SHELXL-97
_cell_angle_alpha 90.00
_cell_angle_beta 98.03(4)
_cell_angle_gamma 90.00
_cell_formula_units_Z 4
_cell_length_a 11.640(6)
_cell_length_b 8.898(5)
_cell_length_c 19.75(8)
_cell_measurement_temperature 293(2)
_cell_volume 2026(8)
_computing_structure_refinement 'SHELXL-97 (Sheldrick, 1997)'
_computing_structure_solution 'SHELXS-97 (Sheldrick, 1990)'
_diffrn_ambient_temperature 293(2)
_diffrn_measured_fraction_theta_full 0.368
_diffrn_measured_fraction_theta_max 0.368
_diffrn_radiation_monochromator graphite
_diffrn_radiation_source 'fine-focus sealed tube'
_diffrn_radiation_type MoK\a
_diffrn_radiation_wavelength 0.71069
_diffrn_reflns_av_R_equivalents 0.0939
_diffrn_reflns_av_sigmaI/netI 0.0591
_diffrn_reflns_limit_h_max 15
_diffrn_reflns_limit_h_min 0
_diffrn_reflns_limit_k_max 11
_diffrn_reflns_limit_k_min 0
_diffrn_reflns_limit_l_max 25
_diffrn_reflns_limit_l_min -25
_diffrn_reflns_number 1825
_diffrn_reflns_theta_full 27.49
_diffrn_reflns_theta_max 27.49
_diffrn_reflns_theta_min 1.77
_exptl_absorpt_coefficient_mu 1.256
_exptl_crystal_colour orange
_exptl_crystal_density_diffrn 1.622
_exptl_crystal_density_method 'not measured'
_exptl_crystal_F_000 984
_exptl_crystal_size_max 0.31
_exptl_crystal_size_mid 0.28
_exptl_crystal_size_min 0.12
_refine_diff_density_max 0.689
_refine_diff_density_min -0.359
_refine_diff_density_rms 0.101
_refine_ls_extinction_method none
_refine_ls_goodness_of_fit_ref 1.019
_refine_ls_hydrogen_treatment mixed
_refine_ls_matrix_type full
_refine_ls_number_parameters 226
_refine_ls_number_reflns 1824
_refine_ls_number_restraints 0
_refine_ls_restrained_S_all 1.019
_refine_ls_R_factor_all 0.0588
_refine_ls_R_factor_gt 0.0450
_refine_ls_shift/su_max 0.003
_refine_ls_shift/su_mean 0.000
_refine_ls_structure_factor_coef Fsqd
_refine_ls_weighting_details 'w=1/[\s^2^(Fo^2^)+(0.0652P)^2^+0.0000P] where P=(Fo^2^+2Fc^2^)/3'
_refine_ls_weighting_scheme calc
_refine_ls_wR_factor_gt 0.1018
_refine_ls_wR_factor_ref 0.1075
_reflns_number_gt 1558
_reflns_number_total 1824
_reflns_threshold_expression >2sigma(I)
_cod_data_source_file 903844bsup1.cif
_cod_data_source_block v3rh
_cod_depositor_comments
;
The following automatic conversions were performed:

'_refine_ls_weighting_scheme' value 'calc
w=1/[\s^2^(Fo^2^)+(0.0652P)^2^+0.0000P] where P=(Fo^2^+2Fc^2^)/3' was
changed to 'calc'. New tag '_refine_ls_weighting_details' was
created. The value of the new tag was set to
'w=1/[\s^2^(Fo^2^)+(0.0652P)^2^+0.0000P] where P=(Fo^2^+2Fc^2^)/3'.

Automatic conversion script
Id: cif_fix_values 3143 2015-03-26 13:38:13Z robertas 

2018-03-07
Z value and formula fixed to values more according to usual
chemical conventions.                 miguel
;
_cod_original_formula_sum 'C30 H48 Cl6 N6 O6 Rh2'
_cod_original_formula_weight 1007.28
_cod_original_formula_units_Z 2
_cod_original_cell_volume 2025(8)
_cod_database_code 7027544

loop_
_symmetry_equiv_pos_as_xyz
'x, y, z'
'-x, y+1/2, -z+1/2'
'-x, -y, -z'
'x, -y-1/2, z-1/2'

loop_
_atom_site_label
_atom_site_type_symbol
_atom_site_fract_x
_atom_site_fract_y
_atom_site_fract_z
_atom_site_U_iso_or_equiv
_atom_site_adp_type
_atom_site_occupancy
_atom_site_calc_flag
_atom_site_refinement_flags
Rh Rh 0.23456(7) 0.15104(9) 0.10893(4) 0.0334(2) Uani 1 d .
Cl1 Cl 0.0483(2) 0.1269(3) 0.14247(13) 0.0499(7) Uani 1 d .
Cl2 Cl 0.4174(2) 0.1952(3) 0.07688(13) 0.0464(7) Uani 1 d .
Cl3 Cl 0.2513(3) 0.3858(3) 0.16484(14) 0.0575(9) Uani 1 d .
N1 N 0.2135(7) -0.0530(8) 0.0602(4) 0.0347(19) Uani 1 d .
N2 N 0.3116(7) 0.0549(9) 0.1986(4) 0.040(2) Uani 1 d .
N3 N 0.1574(7) 0.2553(9) 0.0209(4) 0.040(2) Uani 1 d .
O1 O 0.0971(5) -0.0804(7) 0.0324(3) 0.0415(17) Uani 1 d .
O2 O 0.4036(6) 0.1353(9) 0.2338(4) 0.062(2) Uani 1 d .
O3 O 0.0803(6) 0.3731(7) 0.0328(4) 0.053(2) Uani 1 d .
C1 C 0.2818(8) -0.1627(11) 0.0489(5) 0.033(2) Uani 1 d .
C2 C 0.2385(9) -0.3029(10) 0.0106(6) 0.047(3) Uani 1 d .
H2A H 0.2013 -0.2791 -0.0352 0.056 Uiso 1 calc R
H2B H 0.1843 -0.3572 0.0346 0.056 Uiso 1 calc R
C3 C 0.3500(9) -0.3934(11) 0.0087(6) 0.054(3) Uani 1 d .
H3A H 0.3351 -0.5002 0.0122 0.065 Uiso 1 calc R
H3B H 0.3814 -0.3747 -0.0335 0.065 Uiso 1 calc R
C4 C 0.4327(9) -0.3402(12) 0.0692(6) 0.054(3) Uani 1 d .
H4A H 0.5125 -0.3587 0.0626 0.064 Uiso 1 calc R
H4B H 0.4177 -0.3899 0.1108 0.064 Uiso 1 calc R
C5 C 0.4083(8) -0.1716(10) 0.0722(5) 0.042(3) Uani 1 d .
H5A H 0.4275 -0.1332 0.1183 0.050 Uiso 1 calc R
H5B H 0.4516 -0.1159 0.0419 0.050 Uiso 1 calc R
C6 C 0.2924(9) -0.0683(12) 0.2296(5) 0.044(3) Uani 1 d .
C7 C 0.3604(10) -0.1167(12) 0.2970(6) 0.058(3) Uani 1 d .
H7A H 0.3510 -0.0451 0.3328 0.069 Uiso 1 calc R
H7B H 0.4423 -0.1261 0.2932 0.069 Uiso 1 calc R
C8 C 0.3083(11) -0.2702(14) 0.3119(6) 0.075(4) Uani 1 d .
H8A H 0.3564 -0.3516 0.2991 0.090 Uiso 1 calc R
H8B H 0.3009 -0.2797 0.3600 0.090 Uiso 1 calc R
C9 C 0.1935(10) -0.2720(13) 0.2696(6) 0.060(3) Uani 1 d .
H9A H 0.1362 -0.2256 0.2942 0.072 Uiso 1 calc R
H9B H 0.1696 -0.3747 0.2588 0.072 Uiso 1 calc R
C10 C 0.2030(10) -0.1864(12) 0.2054(6) 0.062(4) Uani 1 d .
H10A H 0.1295 -0.1412 0.1870 0.075 Uiso 1 calc R
H10B H 0.2292 -0.2507 0.1709 0.075 Uiso 1 calc R
C11 C 0.1625(8) 0.2390(11) -0.0430(5) 0.039(3) Uani 1 d .
C12 C 0.0992(9) 0.3358(13) -0.0988(5) 0.053(3) Uani 1 d .
H12A H 0.1246 0.4395 -0.0938 0.064 Uiso 1 calc R
H12B H 0.0160 0.3318 -0.0983 0.064 Uiso 1 calc R
C13 C 0.1316(11) 0.2669(16) -0.1644(6) 0.075(4) Uani 1 d .
H13A H 0.0727 0.1964 -0.1840 0.089 Uiso 1 calc R
H13B H 0.1402 0.3444 -0.1978 0.089 Uiso 1 calc R
C14 C 0.2454(11) 0.1877(13) -0.1429(6) 0.064(4) Uani 1 d .
H14A H 0.3097 0.2576 -0.1409 0.077 Uiso 1 calc R
H14B H 0.2567 0.1078 -0.1747 0.077 Uiso 1 calc R
C15 C 0.2365(9) 0.1242(12) -0.0726(5) 0.051(3) Uani 1 d .
H15A H 0.1996 0.0262 -0.0757 0.061 Uiso 1 calc R
H15B H 0.3124 0.1159 -0.0454 0.061 Uiso 1 calc R

loop_
_atom_site_aniso_label
_atom_site_aniso_U_11
_atom_site_aniso_U_22
_atom_site_aniso_U_33
_atom_site_aniso_U_23
_atom_site_aniso_U_13
_atom_site_aniso_U_12
Rh 0.0381(5) 0.0323(4) 0.0308(4) -0.0002(5) 0.0083(3) -0.0022(5)
Cl1 0.0439(16) 0.065(2) 0.0439(15) -0.0001(15) 0.0182(13) 0.0055(15)
Cl2 0.0432(16) 0.0501(17) 0.0476(16) 0.0000(13) 0.0121(13) -0.0118(13)
Cl3 0.087(2) 0.0417(19) 0.0455(17) -0.0109(13) 0.0145(16) -0.0046(15)
N1 0.034(5) 0.034(5) 0.035(5) -0.004(4) 0.002(4) -0.004(4)
N2 0.041(5) 0.040(5) 0.039(5) -0.005(4) 0.005(4) -0.007(4)
N3 0.045(6) 0.032(5) 0.043(5) 0.008(4) 0.008(4) 0.006(4)
O1 0.028(4) 0.044(4) 0.049(4) -0.007(3) -0.007(3) -0.003(3)
O2 0.060(5) 0.068(6) 0.054(5) 0.001(4) -0.008(4) -0.029(5)
O3 0.058(5) 0.031(4) 0.069(5) 0.005(4) 0.005(4) 0.019(4)
C1 0.036(5) 0.023(5) 0.040(5) 0.009(5) 0.009(5) 0.005(5)
C2 0.050(7) 0.028(6) 0.063(7) -0.013(5) 0.010(6) -0.006(5)
C3 0.054(8) 0.038(7) 0.074(8) -0.007(6) 0.019(7) 0.008(5)
C4 0.044(7) 0.051(7) 0.069(8) 0.009(7) 0.016(6) 0.011(6)
C5 0.025(5) 0.044(7) 0.057(7) 0.006(6) 0.003(5) -0.002(5)
C6 0.053(7) 0.041(7) 0.038(6) -0.001(5) 0.011(6) 0.000(6)
C7 0.058(8) 0.051(8) 0.058(7) 0.008(6) -0.015(6) -0.013(6)
C8 0.082(11) 0.069(9) 0.067(9) 0.023(7) -0.014(8) -0.016(8)
C9 0.061(9) 0.052(7) 0.068(8) 0.006(6) 0.013(7) -0.006(6)
C10 0.052(8) 0.058(9) 0.071(9) 0.019(7) -0.008(7) -0.014(6)
C11 0.032(6) 0.038(6) 0.047(6) 0.011(5) 0.009(5) -0.004(5)
C12 0.054(7) 0.057(7) 0.047(6) 0.002(6) 0.005(5) -0.012(6)
C13 0.067(9) 0.103(11) 0.051(8) 0.040(8) 0.000(7) -0.005(8)
C14 0.093(10) 0.060(8) 0.040(6) -0.003(6) 0.015(7) -0.015(7)
C15 0.056(7) 0.055(8) 0.043(6) 0.000(6) 0.011(6) -0.005(6)

loop_
_atom_type_symbol
_atom_type_description
_atom_type_scat_dispersion_real
_atom_type_scat_dispersion_imag
_atom_type_scat_source
Rh Rh -1.1178 0.9187 'International Tables Vol C Tables 4.2.6.8 and 6.1.1.4'
Cl Cl 0.1484 0.1585 'International Tables Vol C Tables 4.2.6.8 and 6.1.1.4'
O O 0.0106 0.0060 'International Tables Vol C Tables 4.2.6.8 and 6.1.1.4'
N N 0.0061 0.0033 'International Tables Vol C Tables 4.2.6.8 and 6.1.1.4'
C C 0.0033 0.0016 'International Tables Vol C Tables 4.2.6.8 and 6.1.1.4'
H H 0.0000 0.0000 'International Tables Vol C Tables 4.2.6.8 and 6.1.1.4'

loop_
_geom_angle_atom_site_label_1
_geom_angle_atom_site_label_2
_geom_angle_atom_site_label_3
_geom_angle
N1 Rh N2 92.6(4)
N1 Rh N3 89.6(4)
N2 Rh N3 177.8(3)
N1 Rh Cl2 94.3(2)
N2 Rh Cl2 90.0(3)
N3 Rh Cl2 90.1(3)
N1 Rh Cl3 177.9(2)
N2 Rh Cl3 88.1(3)
N3 Rh Cl3 89.7(3)
Cl2 Rh Cl3 87.66(13)
N1 Rh Cl1 89.8(2)
N2 Rh Cl1 91.6(3)
N3 Rh Cl1 88.2(3)
Cl2 Rh Cl1 175.53(10)
Cl3 Rh Cl1 88.19(13)
C1 N1 O1 112.5(7)
C1 N1 Rh 135.2(7)
O1 N1 Rh 112.4(5)
C6 N2 O2 111.9(9)
C6 N2 Rh 132.7(8)
O2 N2 Rh 115.4(6)
C11 N3 O3 111.3(8)
C11 N3 Rh 134.9(7)
O3 N3 Rh 113.8(6)
N1 C1 C5 126.4(9)
N1 C1 C2 122.6(9)
C5 C1 C2 111.1(8)
C1 C2 C3 102.8(8)
C4 C3 C2 105.4(8)
C3 C4 C5 103.8(9)
C1 C5 C4 102.8(8)
N2 C6 C7 123.7(10)
N2 C6 C10 126.8(10)
C7 C6 C10 109.5(9)
C6 C7 C8 104.4(9)
C9 C8 C7 104.6(9)
C8 C9 C10 107.8(10)
C9 C10 C6 102.4(9)
N3 C11 C15 124.6(9)
N3 C11 C12 124.8(9)
C15 C11 C12 110.6(9)
C11 C12 C13 103.7(9)
C14 C13 C12 105.1(10)
C13 C14 C15 105.2(10)
C11 C15 C14 102.6(9)

loop_
_geom_bond_atom_site_label_1
_geom_bond_atom_site_label_2
_geom_bond_distance
Rh N1 2.054(8)
Rh N2 2.057(10)
Rh N3 2.062(10)
Rh Cl2 2.337(3)
Rh Cl3 2.358(4)
Rh Cl1 2.364(3)
N1 C1 1.298(11)
N1 O1 1.410(9)
N2 C6 1.290(12)
N2 O2 1.391(9)
N3 C11 1.280(13)
N3 O3 1.421(9)
C1 C5 1.481(12)
C1 C2 1.508(13)
C2 C3 1.532(13)
C3 C4 1.502(14)
C4 C5 1.530(14)
C6 C7 1.512(14)
C6 C10 1.509(14)
C7 C8 1.539(14)
C8 C9 1.473(14)
C9 C10 1.497(15)
C11 C15 1.506(13)
C11 C12 1.507(13)
C12 C13 1.527(15)
C13 C14 1.508(15)
C14 C15 1.516(14)
